data_2203288
loop_
_publ_author_name
'Li, Yan-Wu'
'Xiang, Hua'
'Lu, Tong-Bu'
'Ng, Seik Weng'

_publ_section_title
;
 (1,8-Di-<i>n</i>-propyl-1,3,6,8,10,13-hexaazacyclotetradecane)nickel(II)
 diperchlorate
;
_journal_issue 3
_journal_name_full 'Acta Crystallographica Section E'
_journal_page_first m312
_journal_page_last m313
_journal_paper_doi 10.1107/S1600536804002491
_journal_volume 60
_journal_year 2004
_chemical_formula_iupac '[Ni (C14 H34 N6)] (Cl O4)2'
_chemical_formula_moiety 'C14 H34 N6 Ni 2+, 2Cl O4 1-'
_chemical_formula_sum 'C14 H34 Cl2 N6 Ni O8'
_chemical_formula_weight 544.08
_chemical_name_systematic
;
[1,8-Di-2-n-propyl-1,3,6,8,10,13-hexaazacyclotetradecane]nickel(II)
diperchlorate
;
_space_group_IT_number 2
_symmetry_cell_setting triclinic
_symmetry_space_group_name_Hall '-P 1'
_symmetry_space_group_name_H-M 'P -1'
_atom_sites_solution_hydrogens geom
_atom_sites_solution_primary direct
_atom_sites_solution_secondary difmap
_audit_creation_method SHELXL-97
_cell_angle_alpha 77.0940(10)
_cell_angle_beta 83.3480(10)
_cell_angle_gamma 71.8820(10)
_cell_formula_units_Z 2
_cell_length_a 8.1634(6)
_cell_length_b 12.4110(10)
_cell_length_c 12.5180(10)
_cell_measurement_reflns_used 2807
_cell_measurement_temperature 298(2)
_cell_measurement_theta_max 29.5
_cell_measurement_theta_min 4.2
_cell_volume 1173.47(16)
_computing_cell_refinement 'SAINT (Bruker, 1999)'
_computing_data_collection 'SMART (Bruker, 1999)'
_computing_data_reduction SAINT
_computing_molecular_graphics 'ORTEPIII (Burnett & Johnson, 1996) and ORTEP-3 for Windows (Farrugia, 1997)'
_computing_publication_material SHELXL97
_computing_structure_refinement 'SHELXL97 (Sheldrick, 1997)'
_computing_structure_solution 'SHELXS97 (Sheldrick, 1997)'
_diffrn_ambient_temperature 298(2)
_diffrn_detector_area_resol_mean 8.33
_diffrn_measured_fraction_theta_full 0.958
_diffrn_measured_fraction_theta_max 0.958
_diffrn_measurement_device_type 'Bruker SMART 1K area-detector'
_diffrn_measurement_method '\f and \w'
_diffrn_radiation_monochromator graphite
_diffrn_radiation_source 'normal-focus sealed tube'
_diffrn_radiation_type MoK\a
_diffrn_radiation_wavelength 0.71073
_diffrn_reflns_av_R_equivalents 0.015
_diffrn_reflns_av_sigmaI/netI 0.0233
_diffrn_reflns_limit_h_max 9
_diffrn_reflns_limit_h_min -9
_diffrn_reflns_limit_k_max 14
_diffrn_reflns_limit_k_min -14
_diffrn_reflns_limit_l_max 14
_diffrn_reflns_limit_l_min 0
_diffrn_reflns_number 6468
_diffrn_reflns_theta_full 25.02
_diffrn_reflns_theta_max 25.02
_diffrn_reflns_theta_min 4.19
_diffrn_standards_decay_% 0
_diffrn_standards_interval_time 0
_diffrn_standards_number 0
_exptl_absorpt_coefficient_mu 1.11
_exptl_absorpt_correction_T_max 0.917
_exptl_absorpt_correction_T_min 0.654
_exptl_absorpt_correction_type multi-scan
_exptl_absorpt_process_details '(SADABS; Sheldrick, 1996)'
_exptl_crystal_colour Yellow
_exptl_crystal_density_diffrn 1.540
_exptl_crystal_density_method 'not measured'
_exptl_crystal_description Plate
_exptl_crystal_F_000 572
_exptl_crystal_size_max 0.42
_exptl_crystal_size_mid 0.25
_exptl_crystal_size_min 0.08
_refine_diff_density_max 0.528
_refine_diff_density_min -0.326
_refine_ls_extinction_method none
_refine_ls_goodness_of_fit_ref 1.083
_refine_ls_hydrogen_treatment mixed
_refine_ls_matrix_type full
_refine_ls_number_parameters 311
_refine_ls_number_reflns 3973
_refine_ls_number_restraints 91
_refine_ls_restrained_S_all 1.096
_refine_ls_R_factor_all 0.0532
_refine_ls_R_factor_gt 0.0438
_refine_ls_shift/su_max 0.004
_refine_ls_shift/su_mean 0.001
_refine_ls_structure_factor_coef Fsqd
_refine_ls_weighting_details 'calc w = 1/[\s^2^(Fo^2^)+(0.0832P)^2^+0.0059P] where P = (Fo^2^+2Fc^2^)/3'
_refine_ls_weighting_scheme calc
_refine_ls_wR_factor_gt 0.1238
_refine_ls_wR_factor_ref 0.1305
_reflns_number_gt 3155
_reflns_number_total 3973
_reflns_threshold_expression I>2\s(I)
_cod_data_source_file dn6118.cif
_cod_data_source_block I
_cod_depositor_comments
;
The following automatic conversions were performed:
'_symmetry_cell_setting' value 'Triclinic' changed to 'triclinic'
according to '/home/saulius/struct/CIF-dictionaries/cif_core.dic'
dictionary named 'cif_core.dic' version 2.4.1 from 2010-06-29.

Automatic conversion script
Id: cif_fix_enum 1527 2010-12-29 10:47:43Z saulius 

The following automatic conversions were performed:

'_symmetry_cell_setting' value 'Triclinic' changed to 'triclinic'
according to /home/saulius/struct/CIF-dictionaries/cif_core.dic
dictionary named 'cif_core.dic' version 2.4.1 from 2010-06-29.

Automatic conversion script
Id: cif_fix_values 1715 2011-07-08 13:25:40Z adriana 
;
_cod_original_cell_volume 1173.5(2)
_cod_database_code 2203288
_cod_database_fobs_code 2203288

loop_
_symmetry_equiv_pos_as_xyz
'x, y, z'
'-x, -y, -z'

loop_
_atom_site_label
_atom_site_fract_x
_atom_site_fract_y
_atom_site_fract_z
_atom_site_U_iso_or_equiv
_atom_site_adp_type
_atom_site_calc_flag
_atom_site_refinement_flags
_atom_site_occupancy
_atom_site_disorder_assembly
_atom_site_disorder_group
_atom_site_type_symbol
Ni1 0.73545(4) 0.76704(3) 0.77014(3) 0.04957(17) Uani d . 1 . . Ni
Cl1 1.06157(10) 0.73602(8) 0.96401(7) 0.0671(2) Uani d U 1 . . Cl
O11 0.9125(4) 0.8281(3) 0.9411(4) 0.1498(15) Uani d . 1 . . O
O12 1.0126(5) 0.6316(3) 0.9936(3) 0.1285(13) Uani d . 1 . . O
O13 1.1696(4) 0.7307(4) 0.8681(2) 0.1192(12) Uani d . 1 . . O
O14 1.1534(3) 0.7426(3) 1.0499(2) 0.0895(8) Uani d . 1 . . O
Cl2 0.42569(10) 0.79180(7) 0.56356(7) 0.0660(2) Uani d D 1 . . Cl
O21 0.3354(4) 0.7666(3) 0.4879(3) 0.1099(10) Uani d D 1 A . O
O22 0.5907(8) 0.7121(8) 0.5738(9) 0.171(3) Uani d PDU 0.63 A 1 O
O23 0.4397(15) 0.9031(6) 0.5374(8) 0.138(3) Uani d PDU 0.63 A 1 O
O24 0.3341(10) 0.7742(9) 0.6645(4) 0.132(2) Uani d PDU 0.63 A 1 O
O22A 0.5521(18) 0.8220(18) 0.4884(11) 0.185(6) Uani d PDU 0.37 A 2 O
O23A 0.310(2) 0.8968(12) 0.5929(13) 0.162(6) Uani d PDU 0.37 A 2 O
O24A 0.4947(18) 0.7173(10) 0.6535(9) 0.140(4) Uani d PDU 0.37 A 2 O
N1 1.0091(3) 0.5426(2) 0.6806(2) 0.0701(7) Uani d . 1 . . N
N2 0.9361(3) 0.7521(2) 0.6698(2) 0.0619(7) Uani d . 1 . . N
H2 1.0276 0.7420 0.7100 0.074 Uiso calc R 1 . . H
N3 0.6763(3) 0.9324(2) 0.7145(2) 0.0633(7) Uani d . 1 . . N
H3 0.5986 0.9493 0.6621 0.076 Uiso calc R 1 . . H
N4 0.4487(4) 0.9915(2) 0.8550(3) 0.0731(8) Uani d . 1 . . N
N5 0.5372(3) 0.7809(2) 0.8727(2) 0.0547(6) Uani d . 1 . . N
H5 0.4462 0.7852 0.8346 0.066 Uiso calc R 1 . . H
N6 0.7953(3) 0.60199(18) 0.8259(2) 0.0521(6) Uani d . 1 . . N
H6 0.8812 0.5843 0.8729 0.062 Uiso calc R 1 . . H
C1 1.4878(5) 0.3860(4) 0.7160(4) 0.1114(15) Uani d . 1 . . C
H1A 1.4989 0.4295 0.7679 0.167 Uiso calc R 1 . . H
H1B 1.5846 0.3792 0.6638 0.167 Uiso calc R 1 . . H
H1C 1.4847 0.3104 0.7540 0.167 Uiso calc R 1 . . H
C2 1.3231(5) 0.4476(4) 0.6567(4) 0.0921(12) Uani d . 1 . . C
H2A 1.3401 0.5121 0.6013 0.111 Uiso calc R 1 . . H
H2B 1.2960 0.3948 0.6198 0.111 Uiso calc R 1 . . H
C3 1.1742(4) 0.4914(3) 0.7337(3) 0.0745(9) Uani d . 1 . . C
H3A 1.1647 0.4278 0.7929 0.089 Uiso calc R 1 . . H
H3B 1.1978 0.5490 0.7658 0.089 Uiso calc R 1 . . H
C4 0.9831(5) 0.6528(3) 0.6100(3) 0.0752(9) Uani d . 1 . . C
H4A 0.8918 0.6645 0.5616 0.090 Uiso calc R 1 . . H
H4B 1.0877 0.6534 0.5647 0.090 Uiso calc R 1 . . H
C5 0.9116(5) 0.8652(3) 0.5921(3) 0.0816(11) Uani d . 1 . . C
H5A 0.8351 0.8721 0.5355 0.098 Uiso calc R 1 . . H
H5B 1.0214 0.8721 0.5574 0.098 Uiso calc R 1 . . H
C6 0.8345(4) 0.9565(3) 0.6583(3) 0.0796(11) Uani d . 1 . . C
H6A 0.9143 0.9532 0.7114 0.096 Uiso calc R 1 . . H
H6B 0.8065 1.0326 0.6112 0.096 Uiso calc R 1 . . H
C7 0.5976(5) 1.0112(3) 0.7945(3) 0.0752(9) Uani d . 1 . . C
H7A 0.6838 1.0022 0.8456 0.090 Uiso calc R 1 . . H
H7B 0.5679 1.0906 0.7543 0.090 Uiso calc R 1 . . H
C8 0.2877(5) 1.0263(3) 0.7977(4) 0.0833(11) Uani d . 1 . . C
H8A 0.3083 0.9880 0.7358 0.100 Uiso calc R 1 . . H
H8B 0.2019 0.9991 0.8471 0.100 Uiso calc R 1 . . H
C9 0.2177(5) 1.1493(4) 0.7583(4) 0.1013(13) Uani d . 1 . . C
H9A 0.2963 1.1750 0.7014 0.122 Uiso calc R 1 . . H
H9B 0.2107 1.1888 0.8181 0.122 Uiso calc R 1 . . H
C10 0.0399(5) 1.1839(4) 0.7126(4) 0.0957(13) Uani d . 1 . . C
H10A 0.0444 1.1425 0.6555 0.144 Uiso calc R 1 . . H
H10B 0.0045 1.2656 0.6831 0.144 Uiso calc R 1 . . H
H10C -0.0413 1.1656 0.7702 0.144 Uiso calc R 1 . . H
C11 0.4823(4) 0.8820(3) 0.9287(3) 0.0681(8) Uani d . 1 . . C
H11A 0.3788 0.8791 0.9745 0.082 Uiso calc R 1 . . H
H11B 0.5720 0.8754 0.9764 0.082 Uiso calc R 1 . . H
C12 0.5700(4) 0.6713(3) 0.9549(3) 0.0641(8) Uani d . 1 . . C
H12A 0.4633 0.6637 0.9942 0.077 Uiso calc R 1 . . H
H12B 0.6502 0.6690 1.0074 0.077 Uiso calc R 1 . . H
C13 0.6452(4) 0.5765(3) 0.8918(3) 0.0658(8) Uani d . 1 . . C
H13A 0.6807 0.5022 0.9415 0.079 Uiso calc R 1 . . H
H13B 0.5607 0.5743 0.8444 0.079 Uiso calc R 1 . . H
C14 0.8605(4) 0.5264(3) 0.7426(3) 0.0662(8) Uani d . 1 . . C
H14A 0.8857 0.4462 0.7802 0.079 Uiso calc R 1 . . H
H14B 0.7696 0.5413 0.6930 0.079 Uiso calc R 1 . . H

loop_
_atom_site_aniso_label
_atom_site_aniso_U_11
_atom_site_aniso_U_22
_atom_site_aniso_U_33
_atom_site_aniso_U_12
_atom_site_aniso_U_13
_atom_site_aniso_U_23
Ni1 0.0453(2) 0.0446(2) 0.0553(3) -0.01629(16) -0.00589(16) 0.00353(16)
Cl1 0.0499(4) 0.0831(6) 0.0648(5) -0.0217(4) -0.0100(4) -0.0009(4)
O11 0.091(2) 0.130(3) 0.192(4) 0.022(2) -0.049(2) -0.016(3)
O12 0.140(3) 0.134(3) 0.130(3) -0.089(2) -0.061(2) 0.032(2)
O13 0.094(2) 0.208(4) 0.0736(19) -0.070(2) 0.0026(15) -0.030(2)
O14 0.0677(15) 0.128(2) 0.0809(17) -0.0321(15) -0.0068(12) -0.0316(15)
Cl2 0.0619(5) 0.0755(5) 0.0601(5) -0.0211(4) -0.0132(4) -0.0063(4)
O21 0.111(2) 0.110(2) 0.118(2) -0.0220(18) -0.0399(19) -0.0399(18)
O22 0.076(4) 0.184(8) 0.213(9) 0.028(4) -0.041(5) -0.034(7)
O23 0.195(8) 0.093(4) 0.148(7) -0.083(5) -0.078(6) 0.023(4)
O24 0.127(5) 0.231(8) 0.068(3) -0.101(5) 0.016(3) -0.037(4)
O22A 0.135(10) 0.205(15) 0.225(17) -0.105(11) 0.060(11) -0.018(14)
O23A 0.184(13) 0.142(11) 0.163(13) 0.007(9) -0.041(10) -0.096(11)
O24A 0.123(9) 0.159(10) 0.101(8) -0.023(8) -0.047(7) 0.042(7)
N1 0.0670(17) 0.0691(17) 0.0652(17) -0.0126(13) 0.0009(13) -0.0079(13)
N2 0.0560(14) 0.0616(15) 0.0581(16) -0.0189(12) -0.0036(11) 0.0113(12)
N3 0.0577(15) 0.0490(13) 0.0784(18) -0.0179(11) -0.0138(13) 0.0054(12)
N4 0.0643(17) 0.0586(16) 0.099(2) -0.0131(13) -0.0131(15) -0.0231(14)
N5 0.0441(13) 0.0517(13) 0.0666(16) -0.0143(10) -0.0081(11) -0.0053(11)
N6 0.0437(12) 0.0476(12) 0.0599(15) -0.0141(10) -0.0039(10) 0.0011(10)
C1 0.073(2) 0.124(4) 0.145(4) -0.014(2) 0.004(3) -0.070(3)
C2 0.078(2) 0.092(3) 0.101(3) -0.009(2) 0.007(2) -0.037(2)
C3 0.069(2) 0.069(2) 0.079(2) -0.0076(17) -0.0002(17) -0.0205(17)
C4 0.070(2) 0.089(2) 0.058(2) -0.0214(18) 0.0054(16) -0.0053(17)
C5 0.065(2) 0.082(2) 0.076(2) -0.0234(18) 0.0052(17) 0.0265(19)
C6 0.071(2) 0.0592(19) 0.096(3) -0.0263(17) -0.0111(19) 0.0239(18)
C7 0.079(2) 0.0480(17) 0.101(3) -0.0218(16) -0.018(2) -0.0097(17)
C8 0.070(2) 0.067(2) 0.112(3) -0.0060(17) -0.016(2) -0.031(2)
C9 0.100(3) 0.079(3) 0.123(4) -0.007(2) -0.031(3) -0.031(2)
C10 0.091(3) 0.093(3) 0.092(3) 0.007(2) -0.023(2) -0.035(2)
C11 0.0623(19) 0.0644(19) 0.080(2) -0.0178(15) -0.0041(16) -0.0204(16)
C12 0.0488(16) 0.0674(19) 0.068(2) -0.0216(14) 0.0061(14) 0.0046(15)
C13 0.0541(17) 0.0501(16) 0.085(2) -0.0196(14) 0.0022(15) 0.0073(15)
C14 0.0676(19) 0.0578(17) 0.071(2) -0.0174(15) -0.0059(16) -0.0086(15)

loop_
_atom_type_symbol
_atom_type_description
_atom_type_scat_dispersion_real
_atom_type_scat_dispersion_imag
_atom_type_scat_source
C C 0.0033 0.0016 'International Tables Vol C Tables 4.2.6.8 and 6.1.1.4'
H H 0.0000 0.0000 'International Tables Vol C Tables 4.2.6.8 and 6.1.1.4'
N N 0.0061 0.0033 'International Tables Vol C Tables 4.2.6.8 and 6.1.1.4'
O O 0.0106 0.0060 'International Tables Vol C Tables 4.2.6.8 and 6.1.1.4'
Cl Cl 0.1484 0.1585 'International Tables Vol C Tables 4.2.6.8 and 6.1.1.4'
Ni Ni 0.3393 1.1124 'International Tables Vol C Tables 4.2.6.8 and 6.1.1.4'

loop_
_geom_angle_atom_site_label_1
_geom_angle_atom_site_label_2
_geom_angle_atom_site_label_3
_geom_angle
_geom_angle_publ_flag
N2 Ni1 N6 92.47(10) y
N2 Ni1 N5 178.99(9) y
N6 Ni1 N5 87.05(9) y
N2 Ni1 N3 87.44(11) y
N6 Ni1 N3 179.79(10) y
N5 Ni1 N3 93.03(11) y
N2 Ni1 O24A 102.8(3) y
N6 Ni1 O24A 82.0(2) y
N5 Ni1 O24A 78.0(3) y
N3 Ni1 O24A 98.2(2) y
N2 Ni1 O11 92.56(12) y
N6 Ni1 O11 97.56(10) y
N5 Ni1 O11 86.62(11) y
N3 Ni1 O11 82.26(11) y
O24A Ni1 O11 164.6(3) y
N2 Ni1 O22 80.5(2) y
N6 Ni1 O22 84.93(19) y
N5 Ni1 O22 100.3(2) y
N3 Ni1 O22 95.2(2) y
O11 Ni1 O22 172.8(2) y
O11 Cl1 O13 108.7(2) ?
O11 Cl1 O14 114.0(2) ?
O13 Cl1 O14 109.46(17) ?
O11 Cl1 O12 107.9(3) ?
O13 Cl1 O12 108.1(3) ?
O14 Cl1 O12 108.52(18) ?
O24A Cl2 O23 121.3(6) ?
O24A Cl2 O22A 111.7(8) ?
O23 Cl2 O22A 57.7(6) ?
O24A Cl2 O24 56.0(6) ?
O23 Cl2 O24 110.5(5) ?
O22A Cl2 O24 158.1(7) ?
O24A Cl2 O22 51.6(5) ?
O23 Cl2 O22 109.5(5) ?
O22A Cl2 O22 65.0(7) ?
O24 Cl2 O22 107.5(5) ?
O24A Cl2 O21 124.8(6) ?
O23 Cl2 O21 113.9(3) ?
O22A Cl2 O21 96.4(6) ?
O24 Cl2 O21 105.4(3) ?
O22 Cl2 O21 109.8(4) ?
O24A Cl2 O23A 110.2(8) ?
O23 Cl2 O23A 50.5(6) ?
O22A Cl2 O23A 107.8(9) ?
O24 Cl2 O23A 66.0(7) ?
O22 Cl2 O23A 145.8(6) ?
O21 Cl2 O23A 104.2(5) ?
C14 N1 C4 114.3(3) ?
C14 N1 C3 117.4(3) ?
C4 N1 C3 117.2(3) ?
C5 N2 C4 111.6(3) ?
C5 N2 Ni1 107.2(2) ?
C4 N2 Ni1 117.0(2) ?
C5 N2 H2 106.8 ?
C4 N2 H2 106.8 ?
Ni1 N2 H2 106.8 ?
C6 N3 C7 110.9(3) ?
C6 N3 Ni1 106.73(18) ?
C7 N3 Ni1 117.9(2) ?
C6 N3 H3 106.9 ?
C7 N3 H3 106.9 ?
Ni1 N3 H3 106.9 ?
C7 N4 C11 113.4(3) ?
C7 N4 C8 118.3(3) ?
C11 N4 C8 114.6(3) ?
C12 N5 C11 110.3(3) ?
C12 N5 Ni1 107.26(17) ?
C11 N5 Ni1 118.4(2) ?
C12 N5 H5 106.8 ?
C11 N5 H5 106.8 ?
Ni1 N5 H5 106.8 ?
C13 N6 C14 111.5(2) ?
C13 N6 Ni1 107.98(16) ?
C14 N6 Ni1 116.32(18) ?
C13 N6 H6 106.9 ?
C14 N6 H6 106.9 ?
Ni1 N6 H6 106.9 ?
C2 C1 H1A 109.5 ?
C2 C1 H1B 109.5 ?
H1A C1 H1B 109.5 ?
C2 C1 H1C 109.5 ?
H1A C1 H1C 109.5 ?
H1B C1 H1C 109.5 ?
C3 C2 C1 111.9(3) ?
C3 C2 H2A 109.2 ?
C1 C2 H2A 109.2 ?
C3 C2 H2B 109.2 ?
C1 C2 H2B 109.2 ?
H2A C2 H2B 107.9 ?
N1 C3 C2 113.4(3) ?
N1 C3 H3A 108.9 ?
C2 C3 H3A 108.9 ?
N1 C3 H3B 108.9 ?
C2 C3 H3B 108.9 ?
H3A C3 H3B 107.7 ?
N1 C4 N2 113.8(3) ?
N1 C4 H4A 108.8 ?
N2 C4 H4A 108.8 ?
N1 C4 H4B 108.8 ?
N2 C4 H4B 108.8 ?
H4A C4 H4B 107.7 ?
N2 C5 C6 106.5(3) ?
N2 C5 H5A 110.4 ?
C6 C5 H5A 110.4 ?
N2 C5 H5B 110.4 ?
C6 C5 H5B 110.4 ?
H5A C5 H5B 108.6 ?
N3 C6 C5 106.0(3) ?
N3 C6 H6A 110.5 ?
C5 C6 H6A 110.5 ?
N3 C6 H6B 110.5 ?
C5 C6 H6B 110.5 ?
H6A C6 H6B 108.7 ?
N4 C7 N3 114.8(3) ?
N4 C7 H7A 108.6 ?
N3 C7 H7A 108.6 ?
N4 C7 H7B 108.6 ?
N3 C7 H7B 108.6 ?
H7A C7 H7B 107.5 ?
C9 C8 N4 115.0(3) ?
C9 C8 H8A 108.5 ?
N4 C8 H8A 108.5 ?
C9 C8 H8B 108.5 ?
N4 C8 H8B 108.5 ?
H8A C8 H8B 107.5 ?
C8 C9 C10 113.7(4) ?
C8 C9 H9A 108.8 ?
C10 C9 H9A 108.8 ?
C8 C9 H9B 108.8 ?
C10 C9 H9B 108.8 ?
H9A C9 H9B 107.7 ?
C9 C10 H10A 109.5 ?
C9 C10 H10B 109.5 ?
H10A C10 H10B 109.5 ?
C9 C10 H10C 109.5 ?
H10A C10 H10C 109.5 ?
H10B C10 H10C 109.5 ?
N4 C11 N5 113.9(3) ?
N4 C11 H11A 108.8 ?
N5 C11 H11A 108.8 ?
N4 C11 H11B 108.8 ?
N5 C11 H11B 108.8 ?
H11A C11 H11B 107.7 ?
N5 C12 C13 106.1(3) ?
N5 C12 H12A 110.5 ?
C13 C12 H12A 110.5 ?
N5 C12 H12B 110.5 ?
C13 C12 H12B 110.5 ?
H12A C12 H12B 108.7 ?
N6 C13 C12 106.6(2) ?
N6 C13 H13A 110.4 ?
C12 C13 H13A 110.4 ?
N6 C13 H13B 110.4 ?
C12 C13 H13B 110.4 ?
H13A C13 H13B 108.6 ?
N1 C14 N6 114.3(3) ?
N1 C14 H14A 108.7 ?
N6 C14 H14A 108.7 ?
N1 C14 H14B 108.7 ?
N6 C14 H14B 108.7 ?
H14A C14 H14B 107.6 ?

loop_
_geom_bond_atom_site_label_1
_geom_bond_atom_site_label_2
_geom_bond_distance
_geom_bond_publ_flag
Ni1 N2 1.932(3) y
Ni1 N6 1.934(2) y
Ni1 N5 1.934(2) y
Ni1 N3 1.937(2) y
Ni1 O24A 2.863(11) y
Ni1 O11 3.060(4) y
Ni1 O22 3.134(9) y
Cl1 O11 1.392(3) ?
Cl1 O13 1.406(3) ?
Cl1 O14 1.411(3) ?
Cl1 O12 1.432(3) ?
Cl2 O24A 1.341(7) ?
Cl2 O23 1.384(5) ?
Cl2 O22A 1.396(8) ?
Cl2 O24 1.402(5) ?
Cl2 O22 1.402(5) ?
Cl2 O21 1.405(3) ?
Cl2 O23A 1.446(9) ?
N1 C14 1.407(4) ?
N1 C4 1.421(4) ?
N1 C3 1.466(4) ?
N2 C5 1.489(4) ?
N2 C4 1.510(5) ?
N2 H2 0.9100 ?
N3 C6 1.479(4) ?
N3 C7 1.507(5) ?
N3 H3 0.9100 ?
N4 C7 1.414(4) ?
N4 C11 1.428(4) ?
N4 C8 1.468(4) ?
N5 C12 1.480(4) ?
N5 C11 1.496(4) ?
N5 H5 0.9100 ?
N6 C13 1.474(4) ?
N6 C14 1.499(4) ?
N6 H6 0.9100 ?
C1 C2 1.511(5) ?
C1 H1A 0.9600 ?
C1 H1B 0.9600 ?
C1 H1C 0.9600 ?
C2 C3 1.501(5) ?
C2 H2A 0.9700 ?
C2 H2B 0.9700 ?
C3 H3A 0.9700 ?
C3 H3B 0.9700 ?
C4 H4A 0.9700 ?
C4 H4B 0.9700 ?
C5 C6 1.490(6) ?
C5 H5A 0.9700 ?
C5 H5B 0.9700 ?
C6 H6A 0.9700 ?
C6 H6B 0.9700 ?
C7 H7A 0.9700 ?
C7 H7B 0.9700 ?
C8 C9 1.444(5) ?
C8 H8A 0.9700 ?
C8 H8B 0.9700 ?
C9 C10 1.521(5) ?
C9 H9A 0.9700 ?
C9 H9B 0.9700 ?
C10 H10A 0.9600 ?
C10 H10B 0.9600 ?
C10 H10C 0.9600 ?
C11 H11A 0.9700 ?
C11 H11B 0.9700 ?
C12 C13 1.497(5) ?
C12 H12A 0.9700 ?
C12 H12B 0.9700 ?
C13 H13A 0.9700 ?
C13 H13B 0.9700 ?
C14 H14A 0.9700 ?
C14 H14B 0.9700 ?

loop_
_geom_hbond_atom_site_label_D
_geom_hbond_atom_site_label_H
_geom_hbond_atom_site_label_A
_geom_hbond_site_symmetry_A
_geom_hbond_distance_DH
_geom_hbond_distance_HA
_geom_hbond_distance_DA
_geom_hbond_angle_DHA
N2 H2 O13 . 0.91 2.36 3.217(4) 156
N2 H2 O24 1_655 0.91 2.63 3.336(6) 135
N3 H3 O23 . 0.91 2.40 3.250(7) 155
N5 H5 O24 . 0.91 2.46 3.276(6) 150
N5 H5 O13 1_455 0.91 2.52 3.258(4) 139
N6 H6 O12 . 0.91 2.22 3.050(4) 151
